data_4038660
loop_
_publ_author_name
'Hirakawa, Fumiya'
'Nakagawa, Hiroshi'
'Honda, Shunya'
'Ishida, Shintaro'
'Iwamoto, Takeaki'

_publ_section_title
;
 Trialkylphosphines Having a Bulky Phosphacyclopentane Backbone:
 Structural and Redox Properties Depending on the Exocyclic Alkyl Groups
 and EPR Observation of a Persistent Trialkylphosphine Radical Cation.
;
_journal_name_full 'The Journal of organic chemistry'
_journal_paper_doi 10.1021/acs.joc.0c01393
_journal_year 2020
_chemical_formula_sum 'C19 H47 P Si4'
_chemical_formula_weight 418.89
_space_group_crystal_system triclinic
_space_group_IT_number 2
_space_group_name_Hall '-P 1'
_space_group_name_H-M_alt 'P -1'
_atom_sites_solution_hydrogens mixed
_audit_creation_method SHELXL-2018/1
_cell_angle_alpha 106.972(2)
_cell_angle_beta 91.957(3)
_cell_angle_gamma 109.448(2)
_cell_formula_units_Z 2
_cell_length_a 8.501(2)
_cell_length_b 11.132(3)
_cell_length_c 15.430(4)
_cell_measurement_reflns_used 9924
_cell_measurement_temperature 100(2)
_cell_measurement_theta_max 28.84
_cell_measurement_theta_min 2.57
_cell_volume 1302.9(6)
_computing_cell_refinement 'APEX2 (Bruker AXS, 2006)'
_computing_data_collection 'APEX2 (Bruker AXS, 2006)'
_computing_data_reduction 'SAINT (Bruker AXS, 2004)'
_computing_molecular_graphics 'XSHEL (Bruker AXS,2002)'
_computing_publication_material 'XCIF (Bruker AXS, 2001)'
_computing_structure_refinement 'SHELXL-2018/1 (Sheldrick, 2018)'
_computing_structure_solution 'SHELXS-97 (Sheldrick, 1997)'
_diffrn_ambient_temperature 100(2)
_diffrn_detector_area_resol_mean 8.333
_diffrn_measured_fraction_theta_full 0.995
_diffrn_measured_fraction_theta_max 0.993
_diffrn_measurement_device_type 'Bruker APEXII CCD area detector'
_diffrn_measurement_method 'phi and omega scans'
_diffrn_radiation_monochromator 'Bruker Helios multilayer confocal mirror'
_diffrn_radiation_source 'Bruker TXS fine-focus rotating anode'
_diffrn_radiation_type MoK\a
_diffrn_radiation_wavelength 0.71073
_diffrn_reflns_av_R_equivalents 0.0249
_diffrn_reflns_av_unetI/netI 0.0293
_diffrn_reflns_Laue_measured_fraction_full 0.995
_diffrn_reflns_Laue_measured_fraction_max 0.993
_diffrn_reflns_limit_h_max 10
_diffrn_reflns_limit_h_min -10
_diffrn_reflns_limit_k_max 13
_diffrn_reflns_limit_k_min -13
_diffrn_reflns_limit_l_max 19
_diffrn_reflns_limit_l_min -19
_diffrn_reflns_number 13244
_diffrn_reflns_point_group_measured_fraction_full 0.995
_diffrn_reflns_point_group_measured_fraction_max 0.993
_diffrn_reflns_theta_full 25.242
_diffrn_reflns_theta_max 25.996
_diffrn_reflns_theta_min 2.049
_exptl_absorpt_coefficient_mu 0.291
_exptl_absorpt_correction_T_max 0.7456
_exptl_absorpt_correction_T_min 0.5931
_exptl_absorpt_correction_type empirical
_exptl_absorpt_process_details
;
SADABS Sheldrick 1996
;
_exptl_crystal_colour colorless
_exptl_crystal_density_diffrn 1.068
_exptl_crystal_description block
_exptl_crystal_F_000 464
_exptl_crystal_size_max 0.200
_exptl_crystal_size_mid 0.200
_exptl_crystal_size_min 0.200
_refine_diff_density_max 0.350
_refine_diff_density_min -0.226
_refine_diff_density_rms 0.042
_refine_ls_extinction_method none
_refine_ls_goodness_of_fit_ref 1.043
_refine_ls_hydrogen_treatment mixed
_refine_ls_matrix_type full
_refine_ls_number_parameters 271
_refine_ls_number_reflns 5082
_refine_ls_number_restraints 0
_refine_ls_restrained_S_all 1.043
_refine_ls_R_factor_all 0.0351
_refine_ls_R_factor_gt 0.0317
_refine_ls_shift/su_max 0.001
_refine_ls_shift/su_mean 0.000
_refine_ls_structure_factor_coef Fsqd
_refine_ls_weighting_details 'w=1/[\s^2^(Fo^2^)+(0.0370P)^2^+0.5260P] where P=(Fo^2^+2Fc^2^)/3'
_refine_ls_weighting_scheme calc
_refine_ls_wR_factor_gt 0.0812
_refine_ls_wR_factor_ref 0.0833
_reflns_Friedel_coverage 0.000
_reflns_number_gt 4641
_reflns_number_total 5082
_reflns_threshold_expression 'I > 2\s(I)'
_cod_data_source_file jo0c01393_si_003.cif
_cod_data_source_block fh74aa_CCDC-1991935
_cod_original_cell_volume 1302.8(5)
_cod_database_code 4038660
_shelx_shelxl_version_number 2018/1
_shelx_space_group_comment
;
The symmetry employed for this shelxl refinement is uniquely defined
by the following loop, which should always be used as a source of
symmetry information in preference to the above space-group names.
They are only intended as comments.
;
_shelx_estimated_absorpt_t_min 0.944
_shelx_estimated_absorpt_t_max 0.944

loop_
_space_group_symop_operation_xyz
'x, y, z'
'-x, -y, -z'

loop_
_atom_site_label
_atom_site_type_symbol
_atom_site_fract_x
_atom_site_fract_y
_atom_site_fract_z
_atom_site_U_iso_or_equiv
_atom_site_adp_type
_atom_site_occupancy
_atom_site_site_symmetry_order
_atom_site_calc_flag
_atom_site_refinement_flags_posn
_atom_site_refinement_flags_adp
_atom_site_refinement_flags_occupancy
_atom_site_disorder_assembly
_atom_site_disorder_group
Si1 Si 0.17869(5) 0.25681(4) 0.78896(3) 0.02560(11) Uani 1 1 d . . . . .
Si2 Si 0.42060(5) 0.16622(4) 0.89164(3) 0.02493(11) Uani 1 1 d . . . . .
Si3 Si -0.19434(5) -0.24818(4) 0.62198(3) 0.02816(11) Uani 1 1 d . . . . .
Si4 Si 0.01366(5) -0.28982(4) 0.77463(3) 0.02557(11) Uani 1 1 d . . . . .
P1 P 0.14193(7) -0.02061(6) 0.69167(4) 0.01583(19) Uani 0.5773(14) 1 d . . P A 1
C1 C 0.21089(18) 0.10702(13) 0.81318(9) 0.0222(3) Uani 1 1 d . . . . .
C2 C 0.0627(2) 0.04852(14) 0.86511(10) 0.0268(3) Uani 1 1 d . . . . .
H1 H 0.103597 0.012973 0.909486 0.032 Uiso 1 1 calc R U . . .
H2 H 0.024677 0.121374 0.899685 0.032 Uiso 1 1 calc R U . . .
C3 C -0.08532(18) -0.06371(14) 0.79781(10) 0.0237(3) Uani 1 1 d . . . . .
H3 H -0.148528 -0.024283 0.766382 0.028 Uiso 1 1 calc R U . . .
H4 H -0.162917 -0.115347 0.831457 0.028 Uiso 1 1 calc R U . . .
C4 C -0.01970(17) -0.16003(13) 0.72534(9) 0.0211(3) Uani 1 1 d . . . . .
P2 P 0.21601(10) -0.06040(8) 0.72968(5) 0.0155(3) Uani 0.4227(14) 1 d . . P A 2
C5 C 0.3186(3) -0.0774(2) 0.65442(16) 0.0196(5) Uani 0.5773(14) 1 d . . P A 1
H5 H 0.364857 -0.108380 0.700720 0.024 Uiso 0.5773(14) 1 calc R U P A 1
C6 C 0.4548(2) 0.04812(18) 0.63848(12) 0.0351(4) Uani 1 1 d . . . . .
H51 H 0.541(3) 0.010(2) 0.6287(15) 0.057(6) Uiso 1 1 d . . . . .
H49 H 0.492(3) 0.125(2) 0.6927(15) 0.050(6) Uiso 1 1 d . . . . .
C7 C 0.2534(5) -0.1879(4) 0.5616(2) 0.0261(7) Uani 0.5773(14) 1 d . . P A 1
H6 H 0.347052 -0.212523 0.536836 0.039 Uiso 0.5773(14) 1 calc R U P A 1
H7 H 0.203893 -0.155044 0.519274 0.039 Uiso 0.5773(14) 1 calc R U P A 1
H8 H 0.167411 -0.266959 0.569198 0.039 Uiso 0.5773(14) 1 calc R U P A 1
C8 C 0.2564(4) -0.0258(3) 0.6199(2) 0.0200(7) Uani 0.4227(14) 1 d . . P A 2
H9 H 0.195155 0.030755 0.606189 0.024 Uiso 0.4227(14) 1 calc R U P A 2
C9 C 0.2226(7) -0.1570(5) 0.5411(4) 0.0286(11) Uani 0.4227(14) 1 d . . P A 2
H10 H 0.280941 -0.210335 0.559308 0.043 Uiso 0.4227(14) 1 calc R U P A 2
H11 H 0.264229 -0.136006 0.486880 0.043 Uiso 0.4227(14) 1 calc R U P A 2
H12 H 0.101111 -0.208506 0.526952 0.043 Uiso 0.4227(14) 1 calc R U P A 2
C10 C -0.0406(2) 0.21878(19) 0.73485(15) 0.0447(4) Uani 1 1 d . . . . .
H13 H -0.065525 0.148706 0.675088 0.067 Uiso 1 1 calc R U . . .
H14 H -0.049625 0.300441 0.726717 0.067 Uiso 1 1 calc R U . . .
H15 H -0.121304 0.187316 0.774458 0.067 Uiso 1 1 calc R U . . .
C11 C 0.3221(2) 0.32863(15) 0.71304(11) 0.0288(3) Uani 1 1 d . . . . .
H16 H 0.299400 0.405990 0.705482 0.043 Uiso 1 1 calc R U . . .
H17 H 0.302512 0.259923 0.653073 0.043 Uiso 1 1 calc R U . . .
H18 H 0.439612 0.357623 0.740766 0.043 Uiso 1 1 calc R U . . .
C12 C 0.2079(2) 0.39532(16) 0.89957(12) 0.0368(4) Uani 1 1 d . . . . .
H19 H 0.184165 0.469372 0.886919 0.055 Uiso 1 1 calc R U . . .
H20 H 0.324365 0.428039 0.929892 0.055 Uiso 1 1 calc R U . . .
H21 H 0.130423 0.360786 0.939576 0.055 Uiso 1 1 calc R U . . .
C13 C 0.5920(2) 0.31596(16) 0.87924(11) 0.0312(3) Uani 1 1 d . . . . .
H22 H 0.619626 0.294086 0.816757 0.047 Uiso 1 1 calc R U . . .
H23 H 0.692532 0.339730 0.922930 0.047 Uiso 1 1 calc R U . . .
H24 H 0.553362 0.392207 0.891575 0.047 Uiso 1 1 calc R U . . .
C14 C 0.3842(2) 0.21698(18) 1.01422(11) 0.0360(4) Uani 1 1 d . . . . .
H25 H 0.492999 0.261256 1.054355 0.054 Uiso 1 1 calc R U . . .
H26 H 0.317694 0.136875 1.029102 0.054 Uiso 1 1 calc R U . . .
H27 H 0.323045 0.279311 1.023199 0.054 Uiso 1 1 calc R U . . .
C15 C 0.5246(2) 0.03871(18) 0.87802(13) 0.0381(4) Uani 1 1 d . . . . .
H28 H 0.613174 0.068856 0.930219 0.057 Uiso 1 1 calc R U . . .
H29 H 0.574548 0.028594 0.821228 0.057 Uiso 1 1 calc R U . . .
H30 H 0.440527 -0.047956 0.875512 0.057 Uiso 1 1 calc R U . . .
C16 C -0.2014(3) -0.1393(2) 0.55114(12) 0.0434(4) Uani 1 1 d . . . . .
H31 H -0.301365 -0.185559 0.504191 0.065 Uiso 1 1 calc R U . . .
H32 H -0.099788 -0.120768 0.521585 0.065 Uiso 1 1 calc R U . . .
H33 H -0.206908 -0.054352 0.590466 0.065 Uiso 1 1 calc R U . . .
C17 C -0.1875(2) -0.40867(17) 0.54129(12) 0.0418(4) Uani 1 1 d . . . . .
H34 H -0.082798 -0.389518 0.514355 0.063 Uiso 1 1 calc R U . . .
H35 H -0.284294 -0.448501 0.492509 0.063 Uiso 1 1 calc R U . . .
H36 H -0.191709 -0.471809 0.574849 0.063 Uiso 1 1 calc R U . . .
C18 C -0.4059(2) -0.29064(19) 0.66232(13) 0.0415(4) Uani 1 1 d . . . . .
H37 H -0.495005 -0.333086 0.609299 0.062 Uiso 1 1 calc R U . . .
H38 H -0.417766 -0.208159 0.701464 0.062 Uiso 1 1 calc R U . . .
H39 H -0.415197 -0.352838 0.697253 0.062 Uiso 1 1 calc R U . . .
C19 C 0.1480(2) -0.37844(19) 0.71227(14) 0.0419(4) Uani 1 1 d . . . . .
H40 H 0.148805 -0.450237 0.736710 0.063 Uiso 1 1 calc R U . . .
H41 H 0.263364 -0.314259 0.720378 0.063 Uiso 1 1 calc R U . . .
H42 H 0.102543 -0.417424 0.646929 0.063 Uiso 1 1 calc R U . . .
C20 C -0.1914(2) -0.42321(17) 0.77444(13) 0.0400(4) Uani 1 1 d . . . . .
H43 H -0.170453 -0.482900 0.805437 0.060 Uiso 1 1 calc R U . . .
H44 H -0.244561 -0.475617 0.711133 0.060 Uiso 1 1 calc R U . . .
H45 H -0.266335 -0.380827 0.806662 0.060 Uiso 1 1 calc R U . . .
C21 C 0.1046(2) -0.22200(19) 0.89877(12) 0.0399(4) Uani 1 1 d . . . . .
H46 H 0.212077 -0.147379 0.908313 0.060 Uiso 1 1 calc R U . . .
H47 H 0.123425 -0.293372 0.917778 0.060 Uiso 1 1 calc R U . . .
H48 H 0.025931 -0.189732 0.935227 0.060 Uiso 1 1 calc R U . . .
H50 H 0.441(3) 0.075(2) 0.5871(16) 0.057(6) Uiso 1 1 d . . . . .

loop_
_atom_site_aniso_label
_atom_site_aniso_U_11
_atom_site_aniso_U_22
_atom_site_aniso_U_33
_atom_site_aniso_U_23
_atom_site_aniso_U_13
_atom_site_aniso_U_12
Si1 0.0261(2) 0.0216(2) 0.0255(2) 0.00659(16) 0.00320(16) 0.00500(17)
Si2 0.0292(2) 0.0223(2) 0.0259(2) 0.00970(16) 0.00973(17) 0.01033(17)
Si3 0.0285(2) 0.0235(2) 0.0265(2) 0.00099(17) 0.00282(17) 0.00800(18)
Si4 0.0265(2) 0.0246(2) 0.0283(2) 0.00855(17) 0.01024(17) 0.01199(18)
P1 0.0167(3) 0.0150(3) 0.0151(3) 0.0032(2) 0.0032(2) 0.0061(2)
C1 0.0261(7) 0.0147(6) 0.0188(7) 0.0011(5) 0.0088(6) 0.0018(6)
C2 0.0323(8) 0.0183(7) 0.0239(7) 0.0020(6) 0.0147(6) 0.0049(6)
C3 0.0260(7) 0.0180(7) 0.0257(7) 0.0040(6) 0.0126(6) 0.0077(6)
C4 0.0199(7) 0.0147(6) 0.0237(7) 0.0014(5) 0.0088(6) 0.0036(5)
P2 0.0183(4) 0.0123(4) 0.0168(4) 0.0040(3) 0.0059(3) 0.0068(3)
C5 0.0203(12) 0.0204(12) 0.0186(11) 0.0043(9) 0.0043(9) 0.0094(10)
C6 0.0266(8) 0.0356(9) 0.0301(9) 0.0020(7) 0.0151(7) 0.0012(7)
C7 0.0299(18) 0.0255(18) 0.0207(17) 0.0013(13) 0.0069(13) 0.0124(13)
C8 0.0234(17) 0.0182(16) 0.0181(15) 0.0051(13) 0.0061(13) 0.0075(14)
C9 0.037(3) 0.028(3) 0.020(2) 0.0042(18) 0.0118(19) 0.013(2)
C10 0.0343(10) 0.0354(10) 0.0649(13) 0.0203(9) -0.0025(9) 0.0104(8)
C11 0.0366(9) 0.0233(7) 0.0300(8) 0.0126(6) 0.0069(7) 0.0114(7)
C12 0.0491(10) 0.0249(8) 0.0364(9) 0.0066(7) 0.0126(8) 0.0154(8)
C13 0.0297(8) 0.0269(8) 0.0296(8) 0.0070(6) 0.0007(6) 0.0030(7)
C14 0.0443(10) 0.0403(10) 0.0261(8) 0.0116(7) 0.0083(7) 0.0175(8)
C15 0.0388(9) 0.0409(10) 0.0478(10) 0.0225(8) 0.0164(8) 0.0229(8)
C16 0.0527(11) 0.0445(10) 0.0293(9) 0.0078(8) -0.0027(8) 0.0174(9)
C17 0.0387(10) 0.0285(9) 0.0389(9) -0.0086(7) 0.0007(8) 0.0050(8)
C18 0.0275(9) 0.0432(10) 0.0480(11) 0.0077(8) 0.0028(8) 0.0118(8)
C19 0.0527(11) 0.0404(10) 0.0565(11) 0.0283(9) 0.0297(9) 0.0335(9)
C20 0.0417(10) 0.0234(8) 0.0542(11) 0.0153(8) 0.0146(8) 0.0078(7)
C21 0.0433(10) 0.0449(10) 0.0331(9) 0.0201(8) 0.0091(8) 0.0112(8)

loop_
_atom_type_symbol
_atom_type_description
_atom_type_scat_dispersion_real
_atom_type_scat_dispersion_imag
_atom_type_scat_source
C C 0.0033 0.0016 'International Tables Vol C Tables 4.2.6.8 and 6.1.1.4'
H H 0.0000 0.0000 'International Tables Vol C Tables 4.2.6.8 and 6.1.1.4'
Si Si 0.0817 0.0704 'International Tables Vol C Tables 4.2.6.8 and 6.1.1.4'
P P 0.1023 0.0942 'International Tables Vol C Tables 4.2.6.8 and 6.1.1.4'

loop_
_geom_angle_atom_site_label_1
_geom_angle_atom_site_label_2
_geom_angle_atom_site_label_3
_geom_angle
_geom_angle_site_symmetry_1
_geom_angle_site_symmetry_3
_geom_angle_publ_flag
C11 Si1 C10 105.81(8) . . ?
C11 Si1 C12 108.04(8) . . ?
C10 Si1 C12 103.90(9) . . ?
C11 Si1 C1 114.73(7) . . ?
C10 Si1 C1 113.72(7) . . ?
C12 Si1 C1 109.93(7) . . ?
C15 Si2 C14 106.95(8) . . ?
C15 Si2 C13 103.14(8) . . ?
C14 Si2 C13 105.76(8) . . ?
C15 Si2 C1 115.58(8) . . ?
C14 Si2 C1 109.08(7) . . ?
C13 Si2 C1 115.56(7) . . ?
C16 Si3 C17 106.54(9) . . ?
C16 Si3 C18 104.29(9) . . ?
C17 Si3 C18 106.84(9) . . ?
C16 Si3 C4 113.33(8) . . ?
C17 Si3 C4 115.38(7) . . ?
C18 Si3 C4 109.69(7) . . ?
C19 Si4 C21 107.06(9) . . ?
C19 Si4 C20 106.73(9) . . ?
C21 Si4 C20 101.65(8) . . ?
C19 Si4 C4 114.09(7) . . ?
C21 Si4 C4 114.60(7) . . ?
C20 Si4 C4 111.71(7) . . ?
C5 P1 C4 108.20(9) . . ?
C5 P1 C1 109.31(9) . . ?
C4 P1 C1 95.81(6) . . ?
C2 C1 Si1 106.79(10) . . ?
C2 C1 Si2 108.58(10) . . ?
Si1 C1 Si2 109.99(7) . . ?
C2 C1 P1 102.41(9) . . ?
Si1 C1 P1 99.07(7) . . ?
Si2 C1 P1 128.15(8) . . ?
C2 C1 P2 99.61(9) . . ?
Si1 C1 P2 130.54(8) . . ?
Si2 C1 P2 99.72(7) . . ?
C3 C2 C1 110.82(11) . . ?
C2 C3 C4 110.10(12) . . ?
C3 C4 Si4 109.32(10) . . ?
C3 C4 Si3 105.76(10) . . ?
Si4 C4 Si3 109.80(7) . . ?
C3 C4 P1 95.59(9) . . ?
Si4 C4 P1 129.55(8) . . ?
Si3 C4 P1 104.15(7) . . ?
C3 C4 P2 105.78(9) . . ?
Si4 C4 P2 96.16(7) . . ?
Si3 C4 P2 128.92(8) . . ?
C8 P2 C4 110.78(12) . . ?
C8 P2 C1 104.82(11) . . ?
C4 P2 C1 94.54(7) . . ?
C7 C5 C6 107.6(2) . . ?
C7 C5 P1 107.59(19) . . ?
C6 C5 P1 105.14(14) . . ?
C9 C8 C6 105.5(3) . . ?
C9 C8 P2 110.8(3) . . ?
C6 C8 P2 101.11(18) . . ?

loop_
_geom_bond_atom_site_label_1
_geom_bond_atom_site_label_2
_geom_bond_distance
_geom_bond_site_symmetry_2
_geom_bond_publ_flag
Si1 C11 1.8690(16) . ?
Si1 C10 1.8743(19) . ?
Si1 C12 1.8792(17) . ?
Si1 C1 1.9120(15) . ?
Si2 C15 1.8748(17) . ?
Si2 C14 1.8775(17) . ?
Si2 C13 1.8778(17) . ?
Si2 C1 1.9190(16) . ?
Si3 C16 1.8671(19) . ?
Si3 C17 1.8766(17) . ?
Si3 C18 1.8778(18) . ?
Si3 C4 1.9143(15) . ?
Si4 C19 1.8642(16) . ?
Si4 C21 1.8716(18) . ?
Si4 C20 1.8754(18) . ?
Si4 C4 1.9094(15) . ?
P1 C5 1.861(2) . ?
P1 C4 1.9146(15) . ?
P1 C1 1.9216(15) . ?
C1 C2 1.5751(19) . ?
C1 P2 1.9471(16) . ?
C2 C3 1.526(2) . ?
C3 C4 1.5660(17) . ?
C4 P2 1.9279(17) . ?
P2 C8 1.862(3) . ?
C5 C7 1.528(4) . ?
C5 C6 1.580(3) . ?
C6 C8 1.584(4) . ?
C8 C9 1.534(6) . ?

loop_
_geom_torsion_atom_site_label_1
_geom_torsion_atom_site_label_2
_geom_torsion_atom_site_label_3
_geom_torsion_atom_site_label_4
_geom_torsion
_geom_torsion_site_symmetry_1
_geom_torsion_site_symmetry_2
_geom_torsion_site_symmetry_3
_geom_torsion_site_symmetry_4
_geom_torsion_publ_flag
Si1 C1 C2 C3 92.71(12) . . . . ?
Si2 C1 C2 C3 -148.72(10) . . . . ?
P1 C1 C2 C3 -10.88(14) . . . . ?
P2 C1 C2 C3 -44.98(13) . . . . ?
C1 C2 C3 C4 44.06(16) . . . . ?
C2 C3 C4 Si4 83.83(12) . . . . ?
C2 C3 C4 Si3 -158.01(10) . . . . ?
C2 C3 C4 P1 -51.58(12) . . . . ?
C2 C3 C4 P2 -18.71(14) . . . . ?
C4 P1 C5 C7 71.6(2) . . . . ?
C1 P1 C5 C7 174.83(19) . . . . ?
C4 P1 C5 C6 -173.92(12) . . . . ?
C1 P1 C5 C6 -70.73(15) . . . . ?
C4 P2 C8 C9 -65.7(3) . . . . ?
C1 P2 C8 C9 -166.6(3) . . . . ?
C4 P2 C8 C6 -177.17(13) . . . . ?
C1 P2 C8 C6 82.00(17) . . . . ?
